data_7029907
loop_
_publ_author_name
'Moula, Golam'
'Bose, Moumita'
'Maiti, Biplab K.'
'Sarkar, Sabyasachi'

_publ_section_title
;
 Oxomolybdenum monodithiolene complexes linked with sulfur bridged iron:
 antiferromagnetically coupled Fe(III)Mo(V) systems.
;
_journal_issue 41
_journal_name_full 'Dalton transactions (Cambridge, England : 2003)'
_journal_page_first 12926
_journal_page_last 12935
_journal_paper_doi 10.1039/c2dt31743e
_journal_volume 41
_journal_year 2012
_chemical_formula_moiety 'C55 H46 Cl2 Fe Mo O P2 S4'
_chemical_formula_sum 'C55 H46 Cl2 Fe Mo O P2 S4'
_chemical_formula_weight 1135.79
_chemical_name_systematic
;
?
;
_space_group_IT_number 14
_symmetry_cell_setting monoclinic
_symmetry_space_group_name_Hall '-P 2ybc'
_symmetry_space_group_name_H-M 'P 1 21/c 1'
_atom_sites_solution_hydrogens geom
_atom_sites_solution_primary direct
_atom_sites_solution_secondary difmap
_audit_creation_method SHELXL-97
_cell_angle_alpha 90.000(5)
_cell_angle_beta 99.197(5)
_cell_angle_gamma 90.000(5)
_cell_formula_units_Z 4
_cell_length_a 11.000(5)
_cell_length_b 20.675(5)
_cell_length_c 22.984(5)
_cell_measurement_temperature 293(2)
_cell_volume 5160(3)
_computing_cell_refinement 'Bruker SMART'
_computing_data_collection 'Bruker SMART'
_computing_data_reduction 'Bruker SMART'
_computing_molecular_graphics ORTEP-3
_computing_publication_material 'Bruker SHELXTL'
_computing_structure_refinement 'SHELXL-97 (Sheldrick, 1997)'
_computing_structure_solution 'Bruker SMART'
_diffrn_ambient_temperature 293(2)
_diffrn_measured_fraction_theta_full 0.986
_diffrn_measured_fraction_theta_max 0.986
_diffrn_measurement_device_type 'CCD area detector'
_diffrn_measurement_method 'omega scans'
_diffrn_radiation_monochromator graphite
_diffrn_radiation_source 'fine-focus sealed tube'
_diffrn_radiation_type MoK\a
_diffrn_radiation_wavelength 0.71069
_diffrn_reflns_av_R_equivalents 0.0903
_diffrn_reflns_av_sigmaI/netI 0.1270
_diffrn_reflns_limit_h_max 14
_diffrn_reflns_limit_h_min -14
_diffrn_reflns_limit_k_max 27
_diffrn_reflns_limit_k_min -23
_diffrn_reflns_limit_l_max 30
_diffrn_reflns_limit_l_min -28
_diffrn_reflns_number 32636
_diffrn_reflns_theta_full 28.33
_diffrn_reflns_theta_max 28.33
_diffrn_reflns_theta_min 2.05
_exptl_absorpt_coefficient_mu 0.891
_exptl_absorpt_correction_T_max 0.982
_exptl_absorpt_correction_T_min 0.958
_exptl_absorpt_correction_type empirical
_exptl_absorpt_process_details 'SADABS (Sheldrick, 2002)'
_exptl_crystal_colour brown
_exptl_crystal_density_diffrn 1.462
_exptl_crystal_density_method 'not measured'
_exptl_crystal_description prism
_exptl_crystal_F_000 2320
_exptl_crystal_size_max 0.06
_exptl_crystal_size_mid 0.04
_exptl_crystal_size_min 0.02
_refine_diff_density_max 1.129
_refine_diff_density_min -1.214
_refine_diff_density_rms 0.158
_refine_ls_extinction_coef 0.0019(2)
_refine_ls_extinction_expression Fc^*^=kFc[1+0.001xFc^2^\l^3^/sin(2\q)]^-1/4^
_refine_ls_extinction_method SHELXL
_refine_ls_goodness_of_fit_ref 1.062
_refine_ls_hydrogen_treatment constr
_refine_ls_matrix_type full
_refine_ls_number_parameters 596
_refine_ls_number_reflns 12704
_refine_ls_number_restraints 0
_refine_ls_restrained_S_all 1.062
_refine_ls_R_factor_all 0.1434
_refine_ls_R_factor_gt 0.0754
_refine_ls_shift/su_max 0.001
_refine_ls_shift/su_mean 0.000
_refine_ls_structure_factor_coef Fsqd
_refine_ls_weighting_details 'calc w=1/[\s^2^(Fo^2^)+(0.0608P)^2^+8.8694P] where P=(Fo^2^+2Fc^2^)/3'
_refine_ls_weighting_scheme calc
_refine_ls_wR_factor_gt 0.1450
_refine_ls_wR_factor_ref 0.1906
_reflns_number_gt 7404
_reflns_number_total 12704
_reflns_threshold_expression >2sigma(I)
_cod_data_source_file c2dt31743e.txt
_cod_data_source_block 24julam
_cod_depositor_comments
;
The following automatic conversions were performed:

'_symmetry_cell_setting' value 'Monoclinic' changed to 'monoclinic'
according to
/usr/data/users/saulius/automatic-downloads/retrospective/RSC/lib/dictionaries/cif_core.dic
dictionary named 'cif_core.dic' version 2.4.2 from 2011-04-26.

Automatic conversion script
Id: cif_fix_values 2281 2013-09-26 08:29:07Z andrius 
;
_cod_original_sg_symbol_H-M P21/c
_cod_database_code 7029907

loop_
_symmetry_equiv_pos_as_xyz
'x, y, z'
'-x, y+1/2, -z+1/2'
'-x, -y, -z'
'x, -y-1/2, z-1/2'

loop_
_atom_site_label
_atom_site_type_symbol
_atom_site_fract_x
_atom_site_fract_y
_atom_site_fract_z
_atom_site_U_iso_or_equiv
_atom_site_adp_type
_atom_site_occupancy
_atom_site_symmetry_multiplicity
_atom_site_calc_flag
_atom_site_refinement_flags
C1 C 0.6657(6) 0.7649(3) 0.5411(3) 0.0304(14) Uani 1 1 d .
C2 C 0.7656(6) 0.7701(3) 0.5871(3) 0.0376(16) Uani 1 1 d .
H2 H 0.8449 0.7634 0.5791 0.045 Uiso 1 1 calc R
C3 C 0.7495(7) 0.7850(3) 0.6442(3) 0.0378(17) Uani 1 1 d .
C4 C 0.6303(7) 0.7965(3) 0.6547(3) 0.0401(17) Uani 1 1 d .
H4 H 0.6176 0.8077 0.6925 0.048 Uiso 1 1 calc R
C5 C 0.5310(7) 0.7915(3) 0.6102(3) 0.0413(17) Uani 1 1 d .
H5 H 0.4522 0.7994 0.6184 0.050 Uiso 1 1 calc R
C6 C 0.5462(6) 0.7749(3) 0.5532(3) 0.0322(15) Uani 1 1 d .
C7 C 0.8588(7) 0.7873(4) 0.6935(3) 0.051(2) Uani 1 1 d .
H7A H 0.9329 0.7784 0.6778 0.077 Uiso 1 1 calc R
H7B H 0.8484 0.7556 0.7227 0.077 Uiso 1 1 calc R
H7C H 0.8643 0.8296 0.7110 0.077 Uiso 1 1 calc R
C8 C 0.9204(5) 0.0881(3) 0.5893(3) 0.0265(13) Uani 1 1 d .
C9 C 1.0487(5) 0.0884(3) 0.5929(3) 0.0278(14) Uani 1 1 d .
H9 H 1.0926 0.0499 0.5980 0.033 Uiso 1 1 calc R
C10 C 1.1100(6) 0.1461(3) 0.5887(3) 0.0333(15) Uani 1 1 d .
H10 H 1.1953 0.1466 0.5912 0.040 Uiso 1 1 calc R
C11 C 1.0446(7) 0.2027(3) 0.5809(3) 0.0371(16) Uani 1 1 d .
H11 H 1.0864 0.2414 0.5783 0.045 Uiso 1 1 calc R
C12 C 0.9185(6) 0.2035(3) 0.5770(3) 0.0396(17) Uani 1 1 d .
H12 H 0.8758 0.2424 0.5721 0.047 Uiso 1 1 calc R
C13 C 0.8559(6) 0.1460(3) 0.5803(3) 0.0355(16) Uani 1 1 d .
H13 H 0.7705 0.1461 0.5764 0.043 Uiso 1 1 calc R
C14 C 0.7665(6) 0.0206(3) 0.6625(3) 0.0296(14) Uani 1 1 d .
C15 C 0.7483(6) 0.0789(3) 0.6897(3) 0.0382(17) Uani 1 1 d .
H15 H 0.7763 0.1172 0.6751 0.046 Uiso 1 1 calc R
C16 C 0.6888(7) 0.0806(4) 0.7384(3) 0.0447(18) Uani 1 1 d .
H16 H 0.6768 0.1198 0.7566 0.054 Uiso 1 1 calc R
C17 C 0.6471(7) 0.0235(4) 0.7599(3) 0.0451(19) Uani 1 1 d .
H17 H 0.6054 0.0244 0.7920 0.054 Uiso 1 1 calc R
C18 C 0.6672(7) -0.0349(3) 0.7338(3) 0.0430(18) Uani 1 1 d .
H18 H 0.6405 -0.0731 0.7489 0.052 Uiso 1 1 calc R
C19 C 0.7261(6) -0.0366(3) 0.6859(3) 0.0375(16) Uani 1 1 d .
H19 H 0.7395 -0.0761 0.6686 0.045 Uiso 1 1 calc R
C20 C 0.9489(5) -0.0496(3) 0.6104(3) 0.0266(13) Uani 1 1 d .
C21 C 1.0315(6) -0.0529(3) 0.6630(3) 0.0358(16) Uani 1 1 d .
H21 H 1.0228 -0.0245 0.6934 0.043 Uiso 1 1 calc R
C22 C 1.1264(6) -0.0976(3) 0.6707(3) 0.0376(17) Uani 1 1 d .
H22 H 1.1833 -0.0984 0.7053 0.045 Uiso 1 1 calc R
C23 C 1.1347(6) -0.1410(3) 0.6262(3) 0.0341(16) Uani 1 1 d .
H23 H 1.1971 -0.1717 0.6313 0.041 Uiso 1 1 calc R
C24 C 1.0532(6) -0.1399(3) 0.5746(3) 0.0350(15) Uani 1 1 d .
H24 H 1.0609 -0.1699 0.5452 0.042 Uiso 1 1 calc R
C25 C 0.9592(6) -0.0946(3) 0.5658(3) 0.0287(14) Uani 1 1 d .
H25 H 0.9037 -0.0940 0.5308 0.034 Uiso 1 1 calc R
C26 C 0.7336(6) -0.0022(3) 0.5328(3) 0.0296(14) Uani 1 1 d .
C27 C 0.6547(6) -0.0548(3) 0.5313(3) 0.0315(15) Uani 1 1 d .
H27 H 0.6532 -0.0792 0.5652 0.038 Uiso 1 1 calc R
C28 C 0.5784(6) -0.0711(3) 0.4795(3) 0.0359(16) Uani 1 1 d .
H28 H 0.5264 -0.1067 0.4786 0.043 Uiso 1 1 calc R
C29 C 0.5789(6) -0.0346(3) 0.4288(3) 0.0375(17) Uani 1 1 d .
H29 H 0.5271 -0.0454 0.3941 0.045 Uiso 1 1 calc R
C30 C 0.6571(6) 0.0175(4) 0.4304(3) 0.0403(17) Uani 1 1 d .
H30 H 0.6585 0.0419 0.3965 0.048 Uiso 1 1 calc R
C31 C 0.7340(6) 0.0342(3) 0.4822(3) 0.0355(16) Uani 1 1 d .
H31 H 0.7858 0.0698 0.4829 0.043 Uiso 1 1 calc R
C32 C 0.9532(5) 0.6081(3) 0.5829(3) 0.0289(14) Uani 1 1 d .
C33 C 0.9818(6) 0.6130(3) 0.5263(3) 0.0337(15) Uani 1 1 d .
H33 H 0.9377 0.5889 0.4959 0.040 Uiso 1 1 calc R
C34 C 1.0748(6) 0.6533(3) 0.5149(4) 0.0421(18) Uani 1 1 d .
H34 H 1.0927 0.6570 0.4768 0.051 Uiso 1 1 calc R
C35 C 1.1411(6) 0.6881(3) 0.5601(4) 0.0435(19) Uani 1 1 d .
H35 H 1.2052 0.7145 0.5526 0.052 Uiso 1 1 calc R
C36 C 1.1136(6) 0.6844(3) 0.6164(4) 0.0453(19) Uani 1 1 d .
H36 H 1.1586 0.7085 0.6466 0.054 Uiso 1 1 calc R
C37 C 1.0197(6) 0.6448(3) 0.6281(3) 0.0416(18) Uani 1 1 d .
H37 H 1.0006 0.6425 0.6660 0.050 Uiso 1 1 calc R
C38 C 0.7663(5) 0.5790(3) 0.6568(3) 0.0280(14) Uani 1 1 d .
C39 C 0.6578(6) 0.6147(3) 0.6403(3) 0.0344(15) Uani 1 1 d .
H39 H 0.6274 0.6214 0.6007 0.041 Uiso 1 1 calc R
C40 C 0.5958(7) 0.6401(3) 0.6831(3) 0.0421(18) Uani 1 1 d .
H40 H 0.5235 0.6633 0.6718 0.050 Uiso 1 1 calc R
C41 C 0.6393(7) 0.6314(3) 0.7413(3) 0.0459(19) Uani 1 1 d .
H41 H 0.5964 0.6480 0.7697 0.055 Uiso 1 1 calc R
C42 C 0.7474(8) 0.5977(4) 0.7580(4) 0.062(2) Uani 1 1 d .
H42 H 0.7780 0.5925 0.7978 0.074 Uiso 1 1 calc R
C43 C 0.8111(7) 0.5716(4) 0.7163(3) 0.0460(19) Uani 1 1 d .
H43 H 0.8840 0.5491 0.7282 0.055 Uiso 1 1 calc R
C44 C 0.9408(5) 0.4800(3) 0.6297(3) 0.0250(13) Uani 1 1 d .
C45 C 1.0620(6) 0.4740(3) 0.6179(3) 0.0326(15) Uani 1 1 d .
H45 H 1.0969 0.5068 0.5983 0.039 Uiso 1 1 calc R
C46 C 1.1283(6) 0.4192(3) 0.6358(3) 0.0367(16) Uani 1 1 d .
H46 H 1.2084 0.4151 0.6281 0.044 Uiso 1 1 calc R
C47 C 1.0787(6) 0.3707(3) 0.6646(3) 0.0305(14) Uani 1 1 d .
H47 H 1.1248 0.3336 0.6755 0.037 Uiso 1 1 calc R
C48 C 0.9608(5) 0.3758(3) 0.6779(3) 0.0301(14) Uani 1 1 d .
H48 H 0.9278 0.3428 0.6980 0.036 Uiso 1 1 calc R
C49 C 0.8919(5) 0.4315(3) 0.6604(3) 0.0261(13) Uani 1 1 d .
H49 H 0.8129 0.4358 0.6695 0.031 Uiso 1 1 calc R
C50 C 0.7441(5) 0.5245(3) 0.5372(3) 0.0250(13) Uani 1 1 d .
C51 C 0.6918(5) 0.5719(3) 0.4971(3) 0.0328(15) Uani 1 1 d .
H51 H 0.7113 0.6152 0.5041 0.039 Uiso 1 1 calc R
C52 C 0.6112(6) 0.5540(3) 0.4472(3) 0.0366(16) Uani 1 1 d .
H52 H 0.5756 0.5854 0.4208 0.044 Uiso 1 1 calc R
C53 C 0.5840(6) 0.4897(4) 0.4366(3) 0.0352(16) Uani 1 1 d .
H53 H 0.5316 0.4778 0.4025 0.042 Uiso 1 1 calc R
C54 C 0.6339(5) 0.4425(3) 0.4763(3) 0.0330(15) Uani 1 1 d .
H54 H 0.6132 0.3993 0.4693 0.040 Uiso 1 1 calc R
C55 C 0.7143(5) 0.4599(3) 0.5262(3) 0.0275(14) Uani 1 1 d .
H55 H 0.7488 0.4283 0.5526 0.033 Uiso 1 1 calc R
O1 O 0.4765(4) 0.8313(2) 0.3793(2) 0.0411(12) Uani 1 1 d .
P1 P 0.84003(14) 0.01478(8) 0.59860(7) 0.0265(4) Uani 1 1 d .
P2 P 0.84907(14) 0.54809(8) 0.60194(7) 0.0261(4) Uani 1 1 d .
S1 S 0.68800(14) 0.74412(8) 0.46945(7) 0.0314(4) Uani 1 1 d .
S2 S 0.41994(15) 0.76031(8) 0.49761(8) 0.0351(4) Uani 1 1 d .
S3 S 0.31151(14) 0.69992(9) 0.37891(8) 0.0369(4) Uani 1 1 d .
S4 S 0.61361(14) 0.70464(8) 0.34118(8) 0.0334(4) Uani 1 1 d .
Cl1 Cl 0.34619(17) 0.73585(8) 0.22565(8) 0.0438(4) Uani 1 1 d .
Cl2 Cl 0.40265(14) 0.57265(8) 0.29011(8) 0.0370(4) Uani 1 1 d .
Fe1 Fe 0.41957(8) 0.67886(4) 0.30742(4) 0.0279(2) Uani 1 1 d .
Mo1 Mo 0.49503(5) 0.75469(2) 0.40380(2) 0.02652(15) Uani 1 1 d .

loop_
_atom_site_aniso_label
_atom_site_aniso_U_11
_atom_site_aniso_U_22
_atom_site_aniso_U_33
_atom_site_aniso_U_23
_atom_site_aniso_U_13
_atom_site_aniso_U_12
C1 0.036(3) 0.018(3) 0.033(4) 0.004(3) -0.004(3) -0.003(3)
C2 0.043(4) 0.026(3) 0.041(4) 0.005(3) 0.000(3) -0.004(3)
C3 0.057(4) 0.022(3) 0.030(4) 0.002(3) -0.009(3) -0.005(3)
C4 0.053(4) 0.034(4) 0.034(4) -0.006(3) 0.011(3) -0.008(3)
C5 0.052(4) 0.032(4) 0.040(4) 0.001(3) 0.007(3) -0.005(3)
C6 0.042(4) 0.024(3) 0.031(4) 0.002(3) 0.008(3) -0.010(3)
C7 0.068(5) 0.039(4) 0.043(5) 0.001(3) -0.004(4) -0.006(4)
C8 0.029(3) 0.024(3) 0.027(3) 0.001(2) 0.007(3) 0.001(3)
C9 0.032(3) 0.020(3) 0.030(4) 0.001(2) 0.001(3) -0.001(3)
C10 0.032(3) 0.031(4) 0.038(4) -0.001(3) 0.008(3) 0.001(3)
C11 0.051(4) 0.023(3) 0.042(4) 0.002(3) 0.024(3) -0.007(3)
C12 0.047(4) 0.026(3) 0.052(5) 0.007(3) 0.025(4) 0.007(3)
C13 0.038(4) 0.027(3) 0.043(4) 0.000(3) 0.012(3) 0.006(3)
C14 0.029(3) 0.028(3) 0.032(4) 0.001(3) 0.009(3) 0.001(3)
C15 0.035(4) 0.028(4) 0.054(5) 0.000(3) 0.015(3) -0.007(3)
C16 0.055(5) 0.035(4) 0.050(5) -0.011(3) 0.027(4) -0.005(3)
C17 0.053(4) 0.041(4) 0.047(5) -0.004(3) 0.025(4) -0.008(4)
C18 0.056(4) 0.033(4) 0.046(5) 0.000(3) 0.027(4) -0.008(3)
C19 0.041(4) 0.030(4) 0.044(4) -0.002(3) 0.014(3) -0.002(3)
C20 0.031(3) 0.024(3) 0.026(3) 0.006(2) 0.009(3) 0.000(3)
C21 0.047(4) 0.024(3) 0.034(4) -0.004(3) 0.000(3) 0.000(3)
C22 0.040(4) 0.030(4) 0.039(4) 0.011(3) -0.006(3) -0.001(3)
C23 0.030(3) 0.024(3) 0.050(5) 0.006(3) 0.008(3) 0.011(3)
C24 0.038(4) 0.034(4) 0.037(4) 0.000(3) 0.017(3) 0.002(3)
C25 0.032(3) 0.023(3) 0.032(4) 0.004(3) 0.008(3) -0.002(3)
C26 0.030(3) 0.019(3) 0.039(4) -0.003(3) 0.004(3) 0.004(3)
C27 0.037(3) 0.023(3) 0.033(4) 0.003(3) 0.001(3) 0.003(3)
C28 0.042(4) 0.027(3) 0.037(4) 0.004(3) 0.003(3) 0.001(3)
C29 0.028(3) 0.036(4) 0.045(4) -0.003(3) -0.004(3) 0.006(3)
C30 0.029(3) 0.051(5) 0.038(4) 0.012(3) -0.002(3) 0.000(3)
C31 0.033(3) 0.031(4) 0.041(4) 0.004(3) 0.001(3) -0.011(3)
C32 0.027(3) 0.022(3) 0.035(4) 0.003(3) -0.003(3) 0.000(3)
C33 0.035(3) 0.031(4) 0.036(4) 0.006(3) 0.010(3) -0.001(3)
C34 0.038(4) 0.026(4) 0.067(5) 0.008(3) 0.022(4) 0.004(3)
C35 0.024(3) 0.026(4) 0.080(6) 0.011(4) 0.009(4) 0.000(3)
C36 0.043(4) 0.027(4) 0.059(5) 0.000(3) -0.013(4) -0.014(3)
C37 0.040(4) 0.030(4) 0.050(5) 0.007(3) -0.007(3) -0.004(3)
C38 0.029(3) 0.020(3) 0.034(4) 0.000(3) 0.005(3) 0.000(3)
C39 0.036(3) 0.026(3) 0.043(4) 0.006(3) 0.012(3) -0.003(3)
C40 0.044(4) 0.026(4) 0.059(5) 0.001(3) 0.018(4) 0.002(3)
C41 0.058(5) 0.038(4) 0.045(5) -0.011(3) 0.016(4) 0.003(4)
C42 0.069(6) 0.077(6) 0.037(5) -0.014(4) 0.000(4) 0.016(5)
C43 0.053(4) 0.052(5) 0.029(4) -0.003(3) -0.002(3) 0.017(4)
C44 0.028(3) 0.020(3) 0.027(3) 0.001(2) 0.002(3) -0.004(2)
C45 0.029(3) 0.039(4) 0.029(4) 0.011(3) 0.005(3) -0.002(3)
C46 0.028(3) 0.051(4) 0.033(4) 0.011(3) 0.007(3) 0.006(3)
C47 0.037(3) 0.022(3) 0.031(4) 0.002(3) -0.001(3) 0.000(3)
C48 0.031(3) 0.029(3) 0.029(4) 0.004(3) 0.002(3) -0.001(3)
C49 0.023(3) 0.027(3) 0.028(3) 0.007(3) 0.004(3) -0.003(2)
C50 0.023(3) 0.023(3) 0.028(3) 0.008(2) 0.001(3) 0.001(2)
C51 0.030(3) 0.036(4) 0.031(4) 0.005(3) 0.002(3) -0.008(3)
C52 0.033(3) 0.041(4) 0.034(4) 0.013(3) -0.002(3) -0.003(3)
C53 0.032(3) 0.052(4) 0.021(3) -0.003(3) 0.001(3) -0.004(3)
C54 0.026(3) 0.036(4) 0.037(4) -0.004(3) 0.005(3) -0.003(3)
C55 0.026(3) 0.028(3) 0.029(4) 0.006(3) 0.005(3) 0.001(3)
O1 0.059(3) 0.024(2) 0.036(3) 0.000(2) -0.004(2) -0.003(2)
P1 0.0263(8) 0.0222(8) 0.0311(9) 0.0011(7) 0.0047(7) 0.0001(6)
P2 0.0272(8) 0.0221(8) 0.0278(9) 0.0037(7) 0.0010(7) -0.0024(6)
S1 0.0254(7) 0.0289(8) 0.0387(10) 0.0022(7) 0.0015(7) -0.0020(7)
S2 0.0301(8) 0.0387(10) 0.0365(10) -0.0009(7) 0.0056(7) -0.0056(7)
S3 0.0241(8) 0.0444(10) 0.0429(11) -0.0143(8) 0.0072(7) -0.0044(7)
S4 0.0275(8) 0.0331(9) 0.0408(10) -0.0008(7) 0.0086(7) -0.0010(7)
Cl1 0.0505(10) 0.0362(9) 0.0400(10) 0.0026(8) -0.0067(8) 0.0023(8)
Cl2 0.0336(8) 0.0259(8) 0.0521(11) -0.0042(7) 0.0085(8) 0.0009(7)
Fe1 0.0277(4) 0.0242(5) 0.0316(5) -0.0008(4) 0.0041(4) 0.0013(4)
Mo1 0.0258(3) 0.0213(3) 0.0317(3) 0.0011(2) 0.0022(2) -0.0006(2)

loop_
_atom_type_symbol
_atom_type_description
_atom_type_scat_dispersion_real
_atom_type_scat_dispersion_imag
_atom_type_scat_source
C C 0.0033 0.0016 'International Tables Vol C Tables 4.2.6.8 and 6.1.1.4'
H H 0.0000 0.0000 'International Tables Vol C Tables 4.2.6.8 and 6.1.1.4'
O O 0.0106 0.0060 'International Tables Vol C Tables 4.2.6.8 and 6.1.1.4'
P P 0.1023 0.0942 'International Tables Vol C Tables 4.2.6.8 and 6.1.1.4'
S S 0.1246 0.1234 'International Tables Vol C Tables 4.2.6.8 and 6.1.1.4'
Cl Cl 0.1484 0.1585 'International Tables Vol C Tables 4.2.6.8 and 6.1.1.4'
Fe Fe 0.3463 0.8444 'International Tables Vol C Tables 4.2.6.8 and 6.1.1.4'
Mo Mo -1.6832 0.6857 'International Tables Vol C Tables 4.2.6.8 and 6.1.1.4'

loop_
_geom_angle_atom_site_label_1
_geom_angle_atom_site_label_2
_geom_angle_atom_site_label_3
_geom_angle
C6 C1 C2 119.1(6)
C6 C1 S1 119.8(5)
C2 C1 S1 121.0(5)
C3 C2 C1 121.8(7)
C2 C3 C4 118.0(6)
C2 C3 C7 120.6(7)
C4 C3 C7 121.4(7)
C5 C4 C3 121.1(7)
C4 C5 C6 121.2(7)
C5 C6 C1 118.8(6)
C5 C6 S2 121.8(5)
C1 C6 S2 119.2(5)
C13 C8 C9 119.3(6)
C13 C8 P1 119.9(5)
C9 C8 P1 120.8(5)
C10 C9 C8 119.9(6)
C11 C10 C9 119.6(6)
C10 C11 C12 121.5(6)
C11 C12 C13 119.5(6)
C12 C13 C8 120.1(6)
C15 C14 C19 118.9(6)
C15 C14 P1 123.1(5)
C19 C14 P1 118.1(5)
C16 C15 C14 120.5(6)
C15 C16 C17 119.5(7)
C18 C17 C16 120.4(7)
C19 C18 C17 120.2(7)
C18 C19 C14 120.6(6)
C21 C20 C25 118.9(6)
C21 C20 P1 119.9(5)
C25 C20 P1 121.0(5)
C22 C21 C20 121.2(6)
C23 C22 C21 118.6(6)
C24 C23 C22 121.6(6)
C23 C24 C25 120.5(6)
C24 C25 C20 119.2(6)
C31 C26 C27 119.4(6)
C31 C26 P1 120.9(5)
C27 C26 P1 119.7(5)
C28 C27 C26 120.1(6)
C27 C28 C29 120.4(6)
C30 C29 C28 119.3(6)
C29 C30 C31 120.7(7)
C26 C31 C30 120.1(6)
C33 C32 C37 119.1(6)
C33 C32 P2 122.0(5)
C37 C32 P2 118.3(5)
C34 C33 C32 120.6(7)
C35 C34 C33 119.5(7)
C34 C35 C36 120.8(6)
C37 C36 C35 120.0(7)
C36 C37 C32 119.9(7)
C43 C38 C39 118.4(6)
C43 C38 P2 121.1(5)
C39 C38 P2 120.4(5)
C40 C39 C38 120.1(7)
C41 C40 C39 120.8(7)
C40 C41 C42 119.5(7)
C41 C42 C43 121.0(8)
C42 C43 C38 120.1(7)
C49 C44 C45 119.5(5)
C49 C44 P2 120.6(5)
C45 C44 P2 119.9(5)
C46 C45 C44 119.2(6)
C47 C46 C45 121.2(6)
C46 C47 C48 120.9(6)
C47 C48 C49 118.9(6)
C44 C49 C48 120.3(6)
C55 C50 C51 119.4(6)
C55 C50 P2 120.9(4)
C51 C50 P2 119.7(5)
C52 C51 C50 120.0(6)
C53 C52 C51 119.7(6)
C52 C53 C54 120.8(6)
C55 C54 C53 119.7(6)
C54 C55 C50 120.3(6)
C20 P1 C8 108.6(3)
C20 P1 C14 107.8(3)
C8 P1 C14 109.7(3)
C20 P1 C26 108.4(3)
C8 P1 C26 109.5(3)
C14 P1 C26 112.7(3)
C38 P2 C44 110.6(3)
C38 P2 C32 110.1(3)
C44 P2 C32 106.6(3)
C38 P2 C50 110.4(3)
C44 P2 C50 109.4(3)
C32 P2 C50 109.7(3)
C1 S1 Mo1 108.9(2)
C6 S2 Mo1 108.2(2)
Fe1 S3 Mo1 74.26(6)
Fe1 S4 Mo1 73.78(6)
S4 Fe1 S3 107.06(7)
S4 Fe1 Cl2 110.30(7)
S3 Fe1 Cl2 106.58(7)
S4 Fe1 Cl1 111.25(8)
S3 Fe1 Cl1 110.59(8)
Cl2 Fe1 Cl1 110.89(8)
S4 Fe1 Mo1 55.07(5)
S3 Fe1 Mo1 54.31(5)
Cl2 Fe1 Mo1 135.58(6)
Cl1 Fe1 Mo1 113.43(6)
O1 Mo1 S3 108.95(17)
O1 Mo1 S4 105.12(18)
S3 Mo1 S4 100.53(7)
O1 Mo1 S1 110.04(16)
S3 Mo1 S1 139.43(7)
S4 Mo1 S1 79.79(6)
O1 Mo1 S2 102.23(17)
S3 Mo1 S2 80.53(6)
S4 Mo1 S2 150.54(6)
S1 Mo1 S2 80.75(6)
O1 Mo1 Fe1 105.29(15)
S3 Mo1 Fe1 51.43(5)
S4 Mo1 Fe1 51.15(5)
S1 Mo1 Fe1 125.36(5)
S2 Mo1 Fe1 130.09(5)

loop_
_geom_bond_atom_site_label_1
_geom_bond_atom_site_label_2
_geom_bond_distance
C1 C6 1.402(9)
C1 C2 1.402(9)
C1 S1 1.758(7)
C2 C3 1.386(9)
C3 C4 1.391(10)
C3 C7 1.515(9)
C4 C5 1.377(9)
C5 C6 1.389(9)
C6 S2 1.757(7)
C8 C13 1.391(8)
C8 C9 1.401(8)
C8 P1 1.784(6)
C9 C10 1.381(8)
C10 C11 1.369(9)
C11 C12 1.375(9)
C12 C13 1.381(9)
C14 C15 1.387(9)
C14 C19 1.402(9)
C14 P1 1.790(7)
C15 C16 1.385(9)
C16 C17 1.386(10)
C17 C18 1.381(10)
C18 C19 1.365(9)
C20 C21 1.392(8)
C20 C25 1.403(8)
C20 P1 1.781(6)
C21 C22 1.385(9)
C22 C23 1.374(9)
C23 C24 1.368(9)
C24 C25 1.386(8)
C26 C31 1.384(9)
C26 C27 1.390(8)
C26 P1 1.793(6)
C27 C28 1.384(9)
C28 C29 1.390(9)
C29 C30 1.376(9)
C30 C31 1.389(9)
C32 C33 1.389(9)
C32 C37 1.396(9)
C32 P2 1.790(6)
C33 C34 1.377(9)
C34 C35 1.373(10)
C35 C36 1.378(10)
C36 C37 1.378(9)
C38 C43 1.386(9)
C38 C39 1.403(8)
C38 P2 1.786(6)
C39 C40 1.386(9)
C40 C41 1.358(10)
C41 C42 1.378(11)
C42 C43 1.383(10)
C44 C49 1.384(8)
C44 C45 1.408(8)
C44 P2 1.789(6)
C45 C46 1.375(9)
C46 C47 1.363(9)
C47 C48 1.383(9)
C48 C49 1.401(8)
C50 C55 1.388(8)
C50 C51 1.404(8)
C50 P2 1.799(6)
C51 C52 1.383(9)
C52 C53 1.375(9)
C53 C54 1.389(9)
C54 C55 1.380(8)
O1 Mo1 1.683(4)
S1 Mo1 2.4096(18)
S2 Mo1 2.4319(19)
S3 Fe1 2.220(2)
S3 Mo1 2.3056(18)
S4 Fe1 2.216(2)
S4 Mo1 2.3332(18)
Cl1 Fe1 2.256(2)
Cl2 Fe1 2.2340(19)
Fe1 Mo1 2.7325(11)
